data_7218539
loop_
_publ_author_name
'Ilangovan, Andivelu'
'Sakthivel, Palaniappan'

_publ_section_title
;
 Simple access to 5-carboalkoxy-2,3-dihydro-4H-pyran-4-ones via domino
 acylative electrocyclization: First three step total synthesis of
 dihydronaphthopyran-4-one class of natural products
;
_journal_name_full 'RSC Adv.'
_journal_paper_doi 10.1039/C4RA11174E
_journal_year 2014
_chemical_formula_moiety 'C14 H16 O4 S'
_chemical_formula_sum 'C14 H16 O4 S'
_chemical_formula_weight 280.33
_chemical_name_systematic
;
 ?
;
_space_group_crystal_system monoclinic
_space_group_IT_number 14
_space_group_name_Hall '-P 2ybc'
_space_group_name_H-M_alt 'P 1 21/c 1'
_symmetry_space_group_name_Hall '-P 2ybc'
_symmetry_space_group_name_H-M 'P 1 21/c 1'
_atom_sites_solution_hydrogens geom
_audit_creation_method SHELXL-2014
_cell_angle_alpha 90
_cell_angle_beta 91.972(2)
_cell_angle_gamma 90
_cell_formula_units_Z 8
_cell_length_a 10.4001(2)
_cell_length_b 20.6610(6)
_cell_length_c 13.5979(4)
_cell_measurement_reflns_used 3089
_cell_measurement_temperature 296(2)
_cell_measurement_theta_max 20.50
_cell_measurement_theta_min 2.19
_cell_volume 2920.14(13)
_computing_cell_refinement 'Bruker SMART'
_computing_data_collection 'Bruker SMART'
_computing_data_reduction 'Bruker SAINT'
_computing_structure_refinement 'SHELXL-2014 (Sheldrick, 2014)'
_computing_structure_solution 'Bruker SHELXTL'
_diffrn_ambient_temperature 296(2)
_diffrn_measured_fraction_theta_full 0.663
_diffrn_measured_fraction_theta_max 0.993
_diffrn_measurement_device_type 'CCD area detector'
_diffrn_measurement_method 'phi and omega scans'
_diffrn_radiation_type MoK\a
_diffrn_radiation_wavelength 0.71073
_diffrn_reflns_av_R_equivalents 0.0418
_diffrn_reflns_av_unetI/netI 0.0293
_diffrn_reflns_Laue_measured_fraction_full 0.663
_diffrn_reflns_Laue_measured_fraction_max 0.993
_diffrn_reflns_limit_h_max 10
_diffrn_reflns_limit_h_min -10
_diffrn_reflns_limit_k_max 21
_diffrn_reflns_limit_k_min -18
_diffrn_reflns_limit_l_max 14
_diffrn_reflns_limit_l_min -14
_diffrn_reflns_number 18926
_diffrn_reflns_point_group_measured_fraction_full 0.663
_diffrn_reflns_point_group_measured_fraction_max 0.993
_diffrn_reflns_theta_full 25.242
_diffrn_reflns_theta_max 21.890
_diffrn_reflns_theta_min 1.794
_diffrn_source 'sealed tube'
_exptl_absorpt_coefficient_mu 0.114
_exptl_absorpt_correction_type none
_exptl_crystal_colour colourless
_exptl_crystal_density_diffrn 0.638
_exptl_crystal_description PLATE
_exptl_crystal_F_000 592
_exptl_crystal_recrystallization_method 'Re-crystallisation from solvent: '
_exptl_crystal_size_max 0.10
_exptl_crystal_size_mid 0.09
_exptl_crystal_size_min 0.09
_refine_diff_density_max 1.089
_refine_diff_density_min -0.674
_refine_diff_density_rms 0.079
_refine_ls_extinction_method none
_refine_ls_goodness_of_fit_ref 1.066
_refine_ls_hydrogen_treatment constr
_refine_ls_matrix_type full
_refine_ls_number_parameters 345
_refine_ls_number_reflns 3508
_refine_ls_number_restraints 0
_refine_ls_restrained_S_all 1.066
_refine_ls_R_factor_all 0.1063
_refine_ls_R_factor_gt 0.0842
_refine_ls_shift/su_max 0.000
_refine_ls_shift/su_mean 0.000
_refine_ls_structure_factor_coef Fsqd
_refine_ls_weighting_details 'w=1/[\s^2^(Fo^2^)+(0.1866P)^2^+3.2870P] where P=(Fo^2^+2Fc^2^)/3'
_refine_ls_weighting_scheme calc
_refine_ls_wR_factor_gt 0.2594
_refine_ls_wR_factor_ref 0.2886
_reflns_Friedel_coverage 0.000
_reflns_number_gt 2570
_reflns_number_total 3508
_reflns_threshold_expression 'I > 2\s(I)'
_cod_data_source_file c4ra11174e2.cif
_cod_data_source_block shelx
_cod_database_code 7218539
_shelx_space_group_comment
;
The symmetry employed for this shelxl refinement is uniquely defined
by the following loop, which should always be used as a source of
symmetry information in preference to the above space-group names.
They are only intended as comments.
;
_shelxl_version_number 2014-3

loop_
_space_group_symop_operation_xyz
'x, y, z'
'-x, y+1/2, -z+1/2'
'-x, -y, -z'
'x, -y-1/2, z-1/2'

loop_
_atom_site_label
_atom_site_type_symbol
_atom_site_fract_x
_atom_site_fract_y
_atom_site_fract_z
_atom_site_U_iso_or_equiv
_atom_site_adp_type
_atom_site_occupancy
_atom_site_site_symmetry_order
_atom_site_calc_flag
_atom_site_refinement_flags_posn
_atom_site_refinement_flags_adp
S1 S 0.40427(15) 0.08219(9) 0.25385(14) 0.0780(7) Uani 1 1 d . .
S2 S 0.6274(2) 0.42599(13) 0.44226(17) 0.1162(9) Uani 1 1 d . .
O1 O 0.1443(3) 0.05846(18) 0.2861(3) 0.0643(11) Uani 1 1 d . .
O5 O 0.6729(4) 0.3709(2) 0.1750(3) 0.0691(12) Uani 1 1 d . .
O6 O 0.3314(5) 0.4569(3) 0.1058(4) 0.1036(17) Uani 1 1 d . .
O8 O 0.3478(4) 0.3812(2) 0.3511(3) 0.0782(13) Uani 1 1 d . .
O2 O -0.1687(4) 0.1740(2) 0.2481(4) 0.0863(14) Uani 1 1 d . .
O4 O 0.0945(5) 0.24660(19) 0.1511(4) 0.0833(13) Uani 1 1 d . .
O7 O 0.3512(5) 0.4876(2) 0.3240(4) 0.0953(15) Uani 1 1 d . .
O3 O 0.0559(5) 0.2749(2) 0.3038(4) 0.0983(16) Uani 1 1 d . .
C1 C 0.0209(5) 0.0290(3) 0.2565(6) 0.077(2) Uani 1 1 d . .
C2 C -0.0877(6) 0.0706(3) 0.2941(6) 0.080(2) Uani 1 1 d . .
H2A H -0.1694 0.0535 0.2691 0.096 Uiso 1 1 calc R U
H2B H -0.0871 0.0682 0.3654 0.096 Uiso 1 1 calc R U
C3 C -0.0759(5) 0.1394(3) 0.2635(4) 0.0624(16) Uani 1 1 d . .
C4 C 0.0561(5) 0.1634(3) 0.2590(4) 0.0528(14) Uani 1 1 d . .
C5 C 0.1580(5) 0.1227(3) 0.2739(4) 0.0517(14) Uani 1 1 d . .
C6 C 0.2930(5) 0.1400(3) 0.2771(4) 0.0525(14) Uani 1 1 d . .
C7 C 0.3524(4) 0.2026(3) 0.2938(4) 0.0501(13) Uani 1 1 d . .
H7 H 0.3100 0.2411 0.3073 0.060 Uiso 1 1 calc R U
C8 C 0.4881(6) 0.1945(4) 0.2857(5) 0.082(2) Uani 1 1 d . .
H8 H 0.5458 0.2286 0.2947 0.098 Uiso 1 1 calc R U
C9 C 0.5261(6) 0.1348(4) 0.2645(5) 0.081(2) Uani 1 1 d . .
H9 H 0.6117 0.1235 0.2564 0.097 Uiso 1 1 calc R U
C10 C 0.0701(5) 0.2336(3) 0.2422(5) 0.0607(15) Uani 1 1 d . .
C11 C 0.1078(11) 0.3161(4) 0.1301(7) 0.117(3) Uani 1 1 d . .
H11A H 0.0310 0.3390 0.1489 0.141 Uiso 1 1 calc R U
H11B H 0.1807 0.3336 0.1677 0.141 Uiso 1 1 calc R U
C12 C 0.1264(12) 0.3245(5) 0.0285(7) 0.138(4) Uani 1 1 d . .
H12A H 0.1352 0.3697 0.0143 0.207 Uiso 1 1 calc R U
H12B H 0.2029 0.3020 0.0104 0.207 Uiso 1 1 calc R U
H12C H 0.0537 0.3073 -0.0083 0.207 Uiso 1 1 calc R U
C13 C 0.0178(7) 0.0245(4) 0.1429(6) 0.102(2) Uani 1 1 d . .
H13A H -0.0620 0.0053 0.1203 0.153 Uiso 1 1 calc R U
H13B H 0.0251 0.0671 0.1155 0.153 Uiso 1 1 calc R U
H13C H 0.0882 -0.0018 0.1225 0.153 Uiso 1 1 calc R U
C14 C 0.0247(9) -0.0374(4) 0.2996(10) 0.142(4) Uani 1 1 d . .
H14A H -0.0542 -0.0596 0.2827 0.213 Uiso 1 1 calc R U
H14B H 0.0957 -0.0610 0.2740 0.213 Uiso 1 1 calc R U
H14C H 0.0349 -0.0345 0.3699 0.213 Uiso 1 1 calc R U
C21 C 0.6169(6) 0.3614(3) 0.0756(4) 0.0709(17) Uani 1 1 d . .
C22 C 0.5337(7) 0.4196(4) 0.0505(5) 0.082(2) Uani 1 1 d . .
H22A H 0.5884 0.4572 0.0437 0.098 Uiso 1 1 calc R U
H22B H 0.4892 0.4122 -0.0124 0.098 Uiso 1 1 calc R U
C23 C 0.4361(7) 0.4333(3) 0.1272(5) 0.0726(18) Uani 1 1 d . .
C24 C 0.4776(5) 0.4175(3) 0.2278(4) 0.0548(14) Uani 1 1 d . .
C25 C 0.5942(5) 0.3915(3) 0.2475(4) 0.0547(14) Uani 1 1 d . .
C26 C 0.6575(5) 0.3821(3) 0.3430(4) 0.0602(15) Uani 1 1 d . .
C27 C 0.7679(4) 0.33001(18) 0.3605(3) 0.0273(10) Uani 1 1 d . .
H27 H 0.8040 0.3008 0.3174 0.033 Uiso 1 1 calc R U
C28 C 0.7968(8) 0.3423(4) 0.4695(6) 0.096(2) Uani 1 1 d . .
H28 H 0.8580 0.3183 0.5053 0.115 Uiso 1 1 calc R U
C29 C 0.7286(8) 0.3900(5) 0.5112(5) 0.095(2) Uani 1 1 d . .
H29 H 0.7408 0.4009 0.5772 0.114 Uiso 1 1 calc R U
C30 C 0.3873(6) 0.4334(3) 0.3053(5) 0.0646(16) Uani 1 1 d . .
C31 C 0.2657(9) 0.3904(5) 0.4337(6) 0.114(3) Uani 1 1 d . .
H31A H 0.2825 0.4324 0.4633 0.137 Uiso 1 1 calc R U
H31B H 0.1762 0.3891 0.4113 0.137 Uiso 1 1 calc R U
C32 C 0.2887(13) 0.3427(6) 0.5022(7) 0.161(5) Uani 1 1 d . .
H32A H 0.2340 0.3491 0.5568 0.242 Uiso 1 1 calc R U
H32B H 0.2710 0.3012 0.4729 0.242 Uiso 1 1 calc R U
H32C H 0.3771 0.3444 0.5248 0.242 Uiso 1 1 calc R U
C33 C 0.5433(7) 0.2996(4) 0.0736(5) 0.091(2) Uani 1 1 d . .
H33A H 0.5060 0.2928 0.0089 0.136 Uiso 1 1 calc R U
H33B H 0.6001 0.2644 0.0905 0.136 Uiso 1 1 calc R U
H33C H 0.4762 0.3018 0.1203 0.136 Uiso 1 1 calc R U
C34 C 0.7335(7) 0.3572(5) 0.0117(5) 0.104(3) Uani 1 1 d . .
H34A H 0.7057 0.3509 -0.0557 0.156 Uiso 1 1 calc R U
H34B H 0.7821 0.3966 0.0174 0.156 Uiso 1 1 calc R U
H34C H 0.7865 0.3215 0.0329 0.156 Uiso 1 1 calc R U

loop_
_atom_site_aniso_label
_atom_site_aniso_U_11
_atom_site_aniso_U_22
_atom_site_aniso_U_33
_atom_site_aniso_U_23
_atom_site_aniso_U_13
_atom_site_aniso_U_12
S1 0.0496(10) 0.0913(13) 0.0929(13) -0.0038(9) -0.0008(8) 0.0115(8)
S2 0.1088(18) 0.139(2) 0.0998(16) -0.0235(14) -0.0066(13) 0.0020(14)
O1 0.041(2) 0.058(3) 0.093(3) 0.014(2) -0.0010(19) -0.0047(17)
O5 0.061(2) 0.092(3) 0.055(2) -0.005(2) 0.0080(19) 0.002(2)
O6 0.091(4) 0.123(4) 0.096(4) 0.020(3) -0.019(3) 0.022(3)
O8 0.080(3) 0.077(3) 0.080(3) 0.009(2) 0.028(2) -0.001(2)
O2 0.041(2) 0.095(3) 0.124(4) -0.004(3) 0.006(2) 0.006(2)
O4 0.110(4) 0.060(3) 0.081(3) 0.002(2) 0.017(3) 0.009(2)
O7 0.093(4) 0.074(3) 0.120(4) 0.001(3) 0.023(3) 0.022(3)
O3 0.108(4) 0.078(3) 0.110(4) -0.039(3) 0.012(3) 0.003(3)
C1 0.044(3) 0.058(4) 0.130(6) 0.007(4) 0.004(3) -0.010(3)
C2 0.044(4) 0.086(5) 0.112(5) 0.012(4) 0.009(3) -0.015(3)
C3 0.037(3) 0.076(4) 0.075(4) -0.006(3) 0.008(3) 0.003(3)
C4 0.040(3) 0.058(4) 0.060(3) -0.005(3) 0.004(2) 0.001(3)
C5 0.040(3) 0.061(4) 0.054(3) -0.002(3) 0.005(2) -0.002(3)
C6 0.036(3) 0.073(4) 0.049(3) -0.001(3) 0.007(2) -0.002(3)
C7 0.031(3) 0.065(3) 0.054(3) -0.005(3) -0.004(2) -0.009(2)
C8 0.060(4) 0.115(6) 0.071(4) 0.006(4) -0.009(3) -0.037(4)
C9 0.038(3) 0.124(7) 0.080(4) 0.008(4) 0.003(3) 0.004(4)
C10 0.040(3) 0.065(4) 0.076(4) -0.010(3) 0.004(3) 0.004(3)
C11 0.177(9) 0.065(5) 0.110(7) 0.019(4) 0.011(6) 0.007(5)
C12 0.218(12) 0.098(7) 0.098(7) 0.018(5) 0.017(7) -0.004(7)
C13 0.086(5) 0.098(6) 0.123(7) -0.040(5) 0.002(4) -0.006(4)
C14 0.091(6) 0.080(6) 0.255(13) 0.066(7) -0.004(7) -0.022(5)
C21 0.075(4) 0.093(5) 0.045(3) -0.003(3) 0.008(3) -0.012(4)
C22 0.092(5) 0.092(5) 0.061(4) 0.016(3) 0.003(4) -0.007(4)
C23 0.072(4) 0.072(4) 0.074(4) 0.013(3) -0.001(4) -0.003(3)
C24 0.053(4) 0.058(3) 0.053(3) 0.004(3) 0.005(3) 0.003(3)
C25 0.054(4) 0.058(3) 0.052(3) -0.001(3) 0.007(3) -0.004(3)
C26 0.057(3) 0.067(4) 0.057(3) -0.003(3) 0.003(3) -0.008(3)
C27 0.029(2) 0.023(2) 0.028(2) -0.0048(17) -0.0166(17) 0.0067(17)
C28 0.084(5) 0.096(5) 0.106(6) 0.028(5) -0.023(4) 0.006(4)
C29 0.088(5) 0.133(7) 0.063(4) -0.001(4) -0.015(4) -0.012(5)
C30 0.060(4) 0.062(4) 0.072(4) 0.005(3) -0.002(3) 0.002(3)
C31 0.125(7) 0.123(7) 0.097(6) 0.025(5) 0.061(5) 0.033(6)
C32 0.232(13) 0.168(10) 0.087(6) 0.015(7) 0.064(7) -0.012(9)
C33 0.104(6) 0.093(5) 0.076(4) -0.014(4) 0.005(4) -0.004(4)
C34 0.093(5) 0.152(7) 0.070(4) -0.017(5) 0.029(4) -0.010(5)

loop_
_atom_type_symbol
_atom_type_description
_atom_type_scat_dispersion_real
_atom_type_scat_dispersion_imag
_atom_type_scat_source
C C 0.0033 0.0016 'International Tables Vol C Tables 4.2.6.8 and 6.1.1.4'
H H 0.0000 0.0000 'International Tables Vol C Tables 4.2.6.8 and 6.1.1.4'
O O 0.0106 0.0060 'International Tables Vol C Tables 4.2.6.8 and 6.1.1.4'
S S 0.1246 0.1234 'International Tables Vol C Tables 4.2.6.8 and 6.1.1.4'

loop_
_geom_angle_atom_site_label_1
_geom_angle_atom_site_label_2
_geom_angle_atom_site_label_3
_geom_angle
C9 S1 C6 92.6(3)
C29 S2 C26 94.9(4)
C5 O1 C1 118.2(4)
C25 O5 C21 118.5(4)
C30 O8 C31 117.4(6)
C10 O4 C11 114.2(5)
O1 C1 C14 105.3(6)
O1 C1 C2 109.0(5)
C14 C1 C2 113.4(7)
O1 C1 C13 106.7(5)
C14 C1 C13 109.7(8)
C2 C1 C13 112.3(6)
C3 C2 C1 112.1(5)
C3 C2 H2A 109.2
C1 C2 H2A 109.2
C3 C2 H2B 109.2
C1 C2 H2B 109.2
H2A C2 H2B 107.9
O2 C3 C4 122.4(6)
O2 C3 C2 122.6(5)
C4 C3 C2 114.9(5)
C5 C4 C3 120.7(5)
C5 C4 C10 123.3(5)
C3 C4 C10 115.9(5)
O1 C5 C4 122.8(4)
O1 C5 C6 110.3(4)
C4 C5 C6 126.9(5)
C5 C6 C7 129.3(5)
C5 C6 S1 119.1(4)
C7 C6 S1 111.6(4)
C8 C7 C6 107.5(5)
C8 C7 H7 126.3
C6 C7 H7 126.3
C9 C8 C7 115.3(6)
C9 C8 H8 122.4
C7 C8 H8 122.4
C8 C9 S1 113.0(5)
C8 C9 H9 123.5
S1 C9 H9 123.5
O3 C10 O4 123.1(6)
O3 C10 C4 124.9(6)
O4 C10 C4 112.0(5)
C12 C11 O4 109.1(7)
C12 C11 H11A 109.9
O4 C11 H11A 109.9
C12 C11 H11B 109.9
O4 C11 H11B 109.9
H11A C11 H11B 108.3
C11 C12 H12A 109.5
C11 C12 H12B 109.5
H12A C12 H12B 109.5
C11 C12 H12C 109.5
H12A C12 H12C 109.5
H12B C12 H12C 109.5
C1 C13 H13A 109.5
C1 C13 H13B 109.5
H13A C13 H13B 109.5
C1 C13 H13C 109.5
H13A C13 H13C 109.5
H13B C13 H13C 109.5
C1 C14 H14A 109.5
C1 C14 H14B 109.5
H14A C14 H14B 109.5
C1 C14 H14C 109.5
H14A C14 H14C 109.5
H14B C14 H14C 109.5
O5 C21 C33 108.6(5)
O5 C21 C22 107.9(5)
C33 C21 C22 112.8(6)
O5 C21 C34 103.6(5)
C33 C21 C34 111.2(6)
C22 C21 C34 112.2(6)
C23 C22 C21 112.7(5)
C23 C22 H22A 109.1
C21 C22 H22A 109.1
C23 C22 H22B 109.1
C21 C22 H22B 109.1
H22A C22 H22B 107.8
O6 C23 C24 123.2(6)
O6 C23 C22 121.8(6)
C24 C23 C22 115.0(6)
C25 C24 C23 120.9(5)
C25 C24 C30 122.6(5)
C23 C24 C30 116.5(5)
C24 C25 O5 122.4(5)
C24 C25 C26 127.7(5)
O5 C25 C26 109.8(5)
C25 C26 C27 122.1(4)
C25 C26 S2 124.1(5)
C27 C26 S2 113.8(4)
C28 C27 C26 98.7(4)
C28 C27 H27 130.6
C26 C27 H27 130.6
C29 C28 C27 116.1(6)
C29 C28 H28 121.9
C27 C28 H28 121.9
C28 C29 S2 116.5(6)
C28 C29 H29 121.8
S2 C29 H29 121.8
O7 C30 O8 123.6(6)
O7 C30 C24 124.5(6)
O8 C30 C24 111.8(5)
C32 C31 O8 109.8(8)
C32 C31 H31A 109.7
O8 C31 H31A 109.7
C32 C31 H31B 109.7
O8 C31 H31B 109.7
H31A C31 H31B 108.2
C31 C32 H32A 109.5
C31 C32 H32B 109.5
H32A C32 H32B 109.5
C31 C32 H32C 109.5
H32A C32 H32C 109.5
H32B C32 H32C 109.5
C21 C33 H33A 109.5
C21 C33 H33B 109.5
H33A C33 H33B 109.5
C21 C33 H33C 109.5
H33A C33 H33C 109.5
H33B C33 H33C 109.5
C21 C34 H34A 109.5
C21 C34 H34B 109.5
H34A C34 H34B 109.5
C21 C34 H34C 109.5
H34A C34 H34C 109.5
H34B C34 H34C 109.5

loop_
_geom_bond_atom_site_label_1
_geom_bond_atom_site_label_2
_geom_bond_distance
S1 C9 1.672(8)
S1 C6 1.700(5)
S2 C29 1.572(8)
S2 C26 1.665(6)
O1 C5 1.346(6)
O1 C1 1.465(7)
O5 C25 1.371(6)
O5 C21 1.466(7)
O6 C23 1.219(8)
O8 C30 1.319(7)
O8 C31 1.447(8)
O2 C3 1.213(7)
O4 C10 1.301(7)
O4 C11 1.471(8)
O7 C30 1.210(7)
O3 C10 1.208(7)
C1 C14 1.492(10)
C1 C2 1.522(9)
C1 C13 1.546(11)
C2 C3 1.489(9)
C2 H2A 0.9700
C2 H2B 0.9700
C3 C4 1.463(8)
C4 C5 1.363(7)
C4 C10 1.475(8)
C5 C6 1.448(7)
C6 C7 1.448(7)
C7 C8 1.430(9)
C7 H7 0.9300
C8 C9 1.331(10)
C8 H8 0.9300
C9 H9 0.9300
C11 C12 1.412(12)
C11 H11A 0.9700
C11 H11B 0.9700
C12 H12A 0.9600
C12 H12B 0.9600
C12 H12C 0.9600
C13 H13A 0.9600
C13 H13B 0.9600
C13 H13C 0.9600
C14 H14A 0.9600
C14 H14B 0.9600
C14 H14C 0.9600
C21 C33 1.488(9)
C21 C22 1.513(10)
C21 C34 1.519(9)
C22 C23 1.508(10)
C22 H22A 0.9700
C22 H22B 0.9700
C23 C24 1.456(8)
C24 C25 1.345(7)
C24 C30 1.473(8)
C25 C26 1.448(8)
C26 C27 1.585(7)
C27 C28 1.523(9)
C27 H27 0.9300
C28 C29 1.350(11)
C28 H28 0.9300
C29 H29 0.9300
C31 C32 1.370(13)
C31 H31A 0.9700
C31 H31B 0.9700
C32 H32A 0.9600
C32 H32B 0.9600
C32 H32C 0.9600
C33 H33A 0.9600
C33 H33B 0.9600
C33 H33C 0.9600
C34 H34A 0.9600
C34 H34B 0.9600
C34 H34C 0.9600

loop_
_geom_torsion_atom_site_label_1
_geom_torsion_atom_site_label_2
_geom_torsion_atom_site_label_3
_geom_torsion_atom_site_label_4
_geom_torsion
C5 O1 C1 C14 -167.3(7)
C5 O1 C1 C2 -45.3(7)
C5 O1 C1 C13 76.2(7)
O1 C1 C2 C3 53.3(8)
C14 C1 C2 C3 170.2(7)
C13 C1 C2 C3 -64.8(7)
C1 C2 C3 O2 148.8(6)
C1 C2 C3 C4 -34.8(8)
O2 C3 C4 C5 -178.1(5)
C2 C3 C4 C5 5.5(8)
O2 C3 C4 C10 4.5(8)
C2 C3 C4 C10 -172.0(6)
C1 O1 C5 C4 16.8(8)
C1 O1 C5 C6 -162.1(5)
C3 C4 C5 O1 4.9(8)
C10 C4 C5 O1 -177.9(5)
C3 C4 C5 C6 -176.4(5)
C10 C4 C5 C6 0.8(9)
O1 C5 C6 C7 -161.5(5)
C4 C5 C6 C7 19.6(9)
O1 C5 C6 S1 21.5(6)
C4 C5 C6 S1 -157.3(5)
C9 S1 C6 C5 177.5(4)
C9 S1 C6 C7 0.0(4)
C5 C6 C7 C8 -177.6(5)
S1 C6 C7 C8 -0.5(5)
C6 C7 C8 C9 0.9(7)
C7 C8 C9 S1 -0.9(8)
C6 S1 C9 C8 0.5(6)
C11 O4 C10 O3 2.0(9)
C11 O4 C10 C4 179.4(6)
C5 C4 C10 O3 -101.1(7)
C3 C4 C10 O3 76.3(7)
C5 C4 C10 O4 81.6(7)
C3 C4 C10 O4 -101.0(6)
C10 O4 C11 C12 -176.5(8)
C25 O5 C21 C33 -76.7(7)
C25 O5 C21 C22 45.9(7)
C25 O5 C21 C34 165.0(6)
O5 C21 C22 C23 -53.1(7)
C33 C21 C22 C23 66.8(7)
C34 C21 C22 C23 -166.7(6)
C21 C22 C23 O6 -148.3(7)
C21 C22 C23 C24 32.9(8)
O6 C23 C24 C25 -179.9(6)
C22 C23 C24 C25 -1.2(9)
O6 C23 C24 C30 -1.9(9)
C22 C23 C24 C30 176.8(5)
C23 C24 C25 O5 -8.6(8)
C30 C24 C25 O5 173.5(5)
C23 C24 C25 C26 169.9(6)
C30 C24 C25 C26 -8.0(9)
C21 O5 C25 C24 -15.8(8)
C21 O5 C25 C26 165.5(5)
C24 C25 C26 C27 157.5(5)
O5 C25 C26 C27 -23.8(7)
C24 C25 C26 S2 -25.3(9)
O5 C25 C26 S2 153.3(4)
C29 S2 C26 C25 -179.1(5)
C29 S2 C26 C27 -1.7(5)
C25 C26 C27 C28 179.5(5)
S2 C26 C27 C28 2.0(5)
C26 C27 C28 C29 -1.6(8)
C27 C28 C29 S2 0.6(10)
C26 S2 C29 C28 0.7(7)
C31 O8 C30 O7 -5.7(10)
C31 O8 C30 C24 175.8(6)
C25 C24 C30 O7 116.2(7)
C23 C24 C30 O7 -61.8(8)
C25 C24 C30 O8 -65.3(7)
C23 C24 C30 O8 116.7(6)
C30 O8 C31 C32 -147.3(9)
